data_8103726
loop_
_publ_author_name
'Kihara, K.'

_publ_section_title
;
 Thermal change in unit-cell dimensions, and a hexagonal structure of
 tridymite
;
_journal_name_full
;
Zeitschrift fuer Kristallographie, Kristallgeometrie, Kristallphysik, 
Kristallchemie (145,1977-148,1979)
;
_journal_page_first 237
_journal_page_last 253
_journal_volume 148
_journal_year 1978
_chemical_formula_sum 'O2 Si'
_chemical_name_systematic 'Si O2'
_space_group_IT_number 194
_symmetry_space_group_name_Hall '-P 6c 2c'
_symmetry_space_group_name_H-M 'P 63/m m c'
_cell_angle_alpha 90
_cell_angle_beta 90
_cell_angle_gamma 120
_cell_formula_units_Z 4
_cell_length_a 5.052
_cell_length_b 5.052
_cell_length_c 8.27
_cell_volume 182.794
_citation_journal_id_ASTM ZKKKAJ
_cod_data_source_file Kihara_ZKKKAJ_1978_387.cif
_cod_data_source_block O2Si1
_cod_original_cell_volume 182.7944
_cod_original_formula_sum 'O2 Si1'
_cod_database_code 8103726

loop_
_symmetry_equiv_pos_as_xyz
x,y,z
x-y,x,z+1/2
-y,x-y,z
-x,-y,z+1/2
-x+y,-x,z
y,-x+y,z+1/2
-y,-x,-z+1/2
x-y,-y,-z
x,x-y,-z+1/2
y,x,-z
-x+y,y,-z+1/2
-x,-x+y,-z
-x,-y,-z
-x+y,-x,-z-1/2
y,-x+y,-z
x,y,-z-1/2
x-y,x,-z
-y,x-y,-z-1/2
y,x,z-1/2
-x+y,y,z
-x,-x+y,z-1/2
-y,-x,z
x-y,-y,z-1/2
x,x-y,z

loop_
_atom_site_label
_atom_site_type_symbol
_atom_site_fract_x
_atom_site_fract_y
_atom_site_fract_z
_atom_site_occupancy
_atom_site_U_iso_or_equiv
Si1 Si+4 0.33333 0.66667 0.062 1 0.0
O1 O-2 0.33333 0.66667 0.25 1 0.0
O2 O-2 0.5 0 0 1 0.0
